data_2209374
loop_
_publ_author_name
'Xu, Wen-qing'
'Gao, Wen-yuan'
'Mei Xing'

_publ_section_title
;
 4,4'-Oxydibenzaldehyde
;
_journal_coeditor_code AT2036
_journal_issue 7
_journal_name_full 'Acta Crystallographica Section E'
_journal_page_first o2710
_journal_page_last o2711
_journal_paper_doi 10.1107/S1600536806020885
_journal_volume 62
_journal_year 2006
_chemical_formula_iupac 'C14 H10 O3'
_chemical_formula_moiety 'C14 H10 O3'
_chemical_formula_sum 'C14 H10 O3'
_chemical_formula_weight 226.22
_chemical_melting_point 341
_chemical_name_systematic
;
4,4'-Oxydibenzaldehyde
;
_space_group_IT_number 14
_symmetry_cell_setting monoclinic
_symmetry_space_group_name_Hall '-P 2yn'
_symmetry_space_group_name_H-M 'P 1 21/n 1'
_atom_sites_solution_hydrogens geom
_atom_sites_solution_primary direct
_atom_sites_solution_secondary difmap
_cell_angle_alpha 90.00
_cell_angle_beta 103.090(7)
_cell_angle_gamma 90.00
_cell_formula_units_Z 4
_cell_length_a 12.662(4)
_cell_length_b 7.181(2)
_cell_length_c 12.951(4)
_cell_measurement_reflns_used 973
_cell_measurement_temperature 294(2)
_cell_measurement_theta_max 21.25
_cell_measurement_theta_min 3.26
_cell_volume 1147.0(6)
_computing_cell_refinement SMART
_computing_data_collection 'SMART (Bruker, 1997)'
_computing_data_reduction 'SAINT (Bruker, 1997)'
_computing_molecular_graphics 'SHELXTL (Bruker, 1997)'
_computing_publication_material SHELXTL
_computing_structure_refinement 'SHELXL97 (Sheldrick, 1997)'
_computing_structure_solution 'SHELXS97 (Sheldrick, 1997)'
_diffrn_ambient_temperature 294(2)
_diffrn_measured_fraction_theta_full 1.000
_diffrn_measured_fraction_theta_max 1.000
_diffrn_measurement_device_type 'Bruker SMART CCD area-detector'
_diffrn_measurement_method '\f and \w scans'
_diffrn_radiation_monochromator graphite
_diffrn_radiation_source 'fine-focus sealed tube'
_diffrn_radiation_type 'Mo K\a'
_diffrn_radiation_wavelength 0.71073
_diffrn_reflns_av_R_equivalents 0.0505
_diffrn_reflns_av_sigmaI/netI 0.0609
_diffrn_reflns_limit_h_max 15
_diffrn_reflns_limit_h_min -11
_diffrn_reflns_limit_k_max 8
_diffrn_reflns_limit_k_min -8
_diffrn_reflns_limit_l_max 13
_diffrn_reflns_limit_l_min -15
_diffrn_reflns_number 5713
_diffrn_reflns_theta_full 25.00
_diffrn_reflns_theta_max 25.00
_diffrn_reflns_theta_min 2.03
_exptl_absorpt_coefficient_mu 0.092
_exptl_absorpt_correction_T_max 0.991
_exptl_absorpt_correction_T_min 0.980
_exptl_absorpt_correction_type multi-scan
_exptl_absorpt_process_details '(SADABS; Sheldrick, 1996)'
_exptl_crystal_colour colourless
_exptl_crystal_density_diffrn 1.310
_exptl_crystal_density_method 'not measured'
_exptl_crystal_description block
_exptl_crystal_F_000 472
_exptl_crystal_size_max 0.22
_exptl_crystal_size_mid 0.18
_exptl_crystal_size_min 0.10
_refine_diff_density_max 0.132
_refine_diff_density_min -0.124
_refine_ls_extinction_coef 0.056(2)
_refine_ls_extinction_expression Fc^*^=kFc[1+0.001xFc^2^\l^3^/sin(2\q)]^-1/4^
_refine_ls_extinction_method SHELXL97
_refine_ls_goodness_of_fit_ref 1.141
_refine_ls_hydrogen_treatment constr
_refine_ls_matrix_type full
_refine_ls_number_parameters 164
_refine_ls_number_reflns 2020
_refine_ls_number_restraints 8
_refine_ls_restrained_S_all 1.191
_refine_ls_R_factor_all 0.1031
_refine_ls_R_factor_gt 0.0414
_refine_ls_shift/su_max 0.000
_refine_ls_shift/su_mean 0.000
_refine_ls_structure_factor_coef Fsqd
_refine_ls_weighting_details 'w=1/[\s^2^(Fo^2^)+(0.0159P)^2^+0.0000P] where P=(Fo^2^+2Fc^2^)/3'
_refine_ls_weighting_scheme calc
_refine_ls_wR_factor_gt 0.0628
_refine_ls_wR_factor_ref 0.0740
_reflns_number_gt 1059
_reflns_number_total 2020
_reflns_threshold_expression I>2\s(I)
_cod_data_source_file at2036.cif
_cod_data_source_block I
_cod_original_cell_volume 1147.0(7)
_cod_original_sg_symbol_H-M 'P 21/n'
_cod_database_code 2209374
_cod_database_fobs_code 2209374

loop_
_symmetry_equiv_pos_as_xyz
'x, y, z'
'-x+1/2, y+1/2, -z+1/2'
'-x, -y, -z'
'x-1/2, -y-1/2, z-1/2'

loop_
_atom_site_type_symbol
_atom_site_label
_atom_site_fract_x
_atom_site_fract_y
_atom_site_fract_z
_atom_site_U_iso_or_equiv
_atom_site_adp_type
_atom_site_calc_flag
_atom_site_refinement_flags
_atom_site_occupancy
_atom_site_disorder_assembly
_atom_site_disorder_group
O O1 0.19248(14) 0.7433(2) 1.15176(10) 0.0858(6) Uani d . 1 . .
O O2 0.08233(13) 0.08225(18) 0.81437(10) 0.0822(6) Uani d . 1 . .
C C1 0.17584(17) 0.5776(4) 1.15612(16) 0.0681(7) Uani d . 1 . .
H H1 0.1804 0.5261 1.2229 0.082 Uiso calc R 1 . .
C C2 0.14926(14) 0.4521(3) 1.06523(14) 0.0481(5) Uani d . 1 . .
C C3 0.14336(16) 0.2602(3) 1.08081(15) 0.0581(6) Uani d . 1 . .
H H3 0.1545 0.2133 1.1493 0.070 Uiso calc R 1 . .
C C4 0.12136(16) 0.1402(3) 0.99614(15) 0.0604(6) Uani d . 1 . .
H H4 0.1182 0.0126 1.0071 0.073 Uiso calc R 1 . .
C C5 0.10402(16) 0.2107(3) 0.89486(15) 0.0545(6) Uani d . 1 . .
C C6 0.10772(15) 0.4008(3) 0.87746(14) 0.0536(6) Uani d . 1 . .
H H6 0.0948 0.4478 0.8088 0.064 Uiso calc R 1 . .
C C7 0.13084(14) 0.5185(3) 0.96324(14) 0.0496(6) Uani d . 1 . .
H H7 0.1341 0.6460 0.9520 0.060 Uiso calc R 1 . .
C C8 0.0604(2) 0.1462(3) 0.70957(17) 0.0597(7) Uani d . 1 . .
C C9 -0.04551(19) 0.1602(3) 0.65581(17) 0.0634(6) Uani d . 1 . .
H H9 -0.1013 0.1336 0.6894 0.076 Uiso calc R 1 . .
C C10 -0.06824(19) 0.2143(3) 0.55130(17) 0.0621(6) Uani d . 1 . .
H H10 -0.1400 0.2240 0.5141 0.075 Uiso calc R 1 . .
C C11 0.0137(2) 0.2540(3) 0.50109(16) 0.0553(6) Uani d . 1 . .
C C12 0.1194(2) 0.2396(3) 0.55668(18) 0.0700(7) Uani d . 1 . .
H H12 0.1753 0.2664 0.5233 0.084 Uiso calc R 1 . .
C C13 0.1436(2) 0.1856(3) 0.66215(19) 0.0730(7) Uani d . 1 . .
H H13 0.2152 0.1764 0.6999 0.088 Uiso calc R 1 A .
O O3 -0.0950(2) 0.3255(3) 0.33223(16) 0.1033(9) Uani d PD 0.80 A 1
C C14 -0.0099(3) 0.3090(3) 0.3878(2) 0.0781(9) Uani d PD 0.80 A 1
H H14A 0.0510 0.3335 0.3578 0.094 Uiso d PR 0.80 A 1
O O3' 0.0386(8) 0.3449(14) 0.3289(7) 0.105(3) Uani d PDU 0.20 A 2
C C14' -0.0099(3) 0.3090(3) 0.3878(2) 0.0781(9) Uani d P 0.20 A 2
H H14B -0.0899 0.3100 0.3514 0.094 Uiso d PR 0.20 A 2

loop_
_atom_site_aniso_label
_atom_site_aniso_U_11
_atom_site_aniso_U_22
_atom_site_aniso_U_33
_atom_site_aniso_U_12
_atom_site_aniso_U_13
_atom_site_aniso_U_23
O1 0.1211(15) 0.0709(11) 0.0602(10) -0.0122(11) 0.0093(9) -0.0119(9)
O2 0.1351(15) 0.0546(9) 0.0471(9) -0.0064(9) 0.0000(9) -0.0050(8)
C1 0.0712(18) 0.0797(17) 0.0512(14) 0.0019(16) 0.0091(12) -0.0006(14)
C2 0.0468(14) 0.0572(14) 0.0383(12) -0.0011(11) 0.0053(10) -0.0014(11)
C3 0.0626(16) 0.0690(16) 0.0402(12) 0.0002(13) 0.0065(10) 0.0120(12)
C4 0.0731(17) 0.0526(14) 0.0508(14) -0.0025(12) 0.0040(11) 0.0061(11)
C5 0.0616(16) 0.0550(14) 0.0430(13) -0.0050(12) 0.0035(10) -0.0027(11)
C6 0.0646(16) 0.0537(14) 0.0387(12) -0.0038(12) 0.0038(10) 0.0032(11)
C7 0.0494(14) 0.0489(13) 0.0488(12) -0.0042(11) 0.0075(10) 0.0012(11)
C8 0.081(2) 0.0490(14) 0.0450(14) -0.0002(14) 0.0050(14) -0.0080(11)
C9 0.0692(19) 0.0620(15) 0.0600(15) -0.0064(13) 0.0166(13) -0.0108(12)
C10 0.0565(17) 0.0619(15) 0.0621(15) 0.0005(13) 0.0009(13) -0.0076(12)
C11 0.0667(18) 0.0492(13) 0.0466(13) 0.0104(13) 0.0057(13) -0.0070(11)
C12 0.0655(19) 0.0770(17) 0.0712(16) 0.0072(14) 0.0233(14) -0.0021(13)
C13 0.058(2) 0.0839(18) 0.0680(17) 0.0082(14) -0.0041(14) -0.0047(14)
O3 0.139(2) 0.0838(15) 0.0681(14) -0.0024(16) -0.0171(15) 0.0088(12)
C14 0.111(3) 0.0527(16) 0.067(2) 0.0088(17) 0.0132(18) -0.0074(15)
O3' 0.139(8) 0.117(7) 0.078(5) 0.001(5) 0.060(6) 0.016(5)
C14' 0.111(3) 0.0527(16) 0.067(2) 0.0088(17) 0.0132(18) -0.0074(15)

loop_
_atom_type_symbol
_atom_type_description
_atom_type_scat_dispersion_real
_atom_type_scat_dispersion_imag
_atom_type_scat_source
C C 0.0033 0.0016
; International Tables
Vol. C, Tables 4.2.6.8 and 6.1.1.4
;
H H 0.0000 0.0000
; International Tables
Vol. C, Tables 4.2.6.8 and 6.1.1.4
;
O O 0.0106 0.0060
; International Tables
Vol. C, Tables 4.2.6.8 and 6.1.1.4
;

loop_
_geom_angle_atom_site_label_1
_geom_angle_atom_site_label_2
_geom_angle_atom_site_label_3
_geom_angle
_geom_angle_publ_flag
C5 O2 C8 118.52(15) yes
O1 C1 C2 125.4(2) ?
O1 C1 H1 117.3 ?
C2 C1 H1 117.3 ?
C7 C2 C3 118.56(17) ?
C7 C2 C1 121.27(19) ?
C3 C2 C1 120.16(19) ?
C4 C3 C2 120.78(17) ?
C4 C3 H3 119.6 ?
C2 C3 H3 119.6 ?
C3 C4 C5 119.36(18) ?
C3 C4 H4 120.3 ?
C5 C4 H4 120.3 ?
O2 C5 C4 116.00(18) ?
O2 C5 C6 123.14(17) yes
C4 C5 C6 120.86(18) ?
C7 C6 C5 118.90(17) ?
C7 C6 H6 120.5 ?
C5 C6 H6 120.5 ?
C2 C7 C6 121.53(18) ?
C2 C7 H7 119.2 ?
C6 C7 H7 119.2 ?
C13 C8 C9 121.6(2) ?
C13 C8 O2 120.1(2) ?
C9 C8 O2 118.3(2) yes
C8 C9 C10 119.0(2) ?
C8 C9 H9 120.5 ?
C10 C9 H9 120.5 ?
C11 C10 C9 120.8(2) ?
C11 C10 H10 119.6 ?
C9 C10 H10 119.6 ?
C12 C11 C10 119.17(19) ?
C12 C11 C14 119.6(3) ?
C10 C11 C14 121.3(3) ?
C11 C12 C13 120.6(2) ?
C11 C12 H12 119.7 ?
C13 C12 H12 119.7 ?
C8 C13 C12 118.8(2) ?
C8 C13 H13 120.6 ?
C12 C13 H13 120.6 ?
C14 O3 H14B 52.0 ?
O3 C14 C11 126.4(4) ?
O3 C14 H14A 116.8 ?
C11 C14 H14A 116.8 ?
O3 C14 H14B 11.9 ?
C11 C14 H14B 114.7 ?
H14A C14 H14B 128.4 ?

loop_
_geom_bond_atom_site_label_1
_geom_bond_atom_site_label_2
_geom_bond_distance
_geom_bond_publ_flag
O1 C1 1.212(2) ?
O2 C5 1.372(2) yes
O2 C8 1.400(2) yes
C1 C2 1.460(3) ?
C1 H1 0.9300 ?
C2 C7 1.374(2) ?
C2 C3 1.397(2) ?
C3 C4 1.373(2) ?
C3 H3 0.9300 ?
C4 C5 1.376(2) ?
C4 H4 0.9300 ?
C5 C6 1.386(2) ?
C6 C7 1.374(2) ?
C6 H6 0.9300 ?
C7 H7 0.9300 ?
C8 C13 1.363(3) ?
C8 C9 1.368(3) ?
C9 C10 1.374(3) ?
C9 H9 0.9300 ?
C10 C11 1.373(3) ?
C10 H10 0.9300 ?
C11 C12 1.372(3) ?
C11 C14 1.483(3) ?
C12 C13 1.386(3) ?
C12 H12 0.9300 ?
C13 H13 0.9300 ?
O3 C14 1.158(3) ?
O3 H14B 0.2663 ?
C14 H14A 0.9558 ?
C14 H14B 1.0156 ?
O3' H14A 0.3802 ?

loop_
_geom_torsion_atom_site_label_1
_geom_torsion_atom_site_label_2
_geom_torsion_atom_site_label_3
_geom_torsion_atom_site_label_4
_geom_torsion
_geom_torsion_publ_flag
O1 C1 C2 C7 -6.2(4) ?
O1 C1 C2 C3 173.0(2) ?
C7 C2 C3 C4 1.0(3) ?
C1 C2 C3 C4 -178.2(2) ?
C2 C3 C4 C5 -0.6(3) ?
C8 O2 C5 C4 177.9(2) yes
C8 O2 C5 C6 -1.5(3) ?
C3 C4 C5 O2 -179.90(18) ?
C3 C4 C5 C6 -0.5(3) ?
O2 C5 C6 C7 -179.55(18) ?
C4 C5 C6 C7 1.1(3) ?
C3 C2 C7 C6 -0.4(3) ?
C1 C2 C7 C6 178.81(19) ?
C5 C6 C7 C2 -0.6(3) ?
C5 O2 C8 C13 84.1(3) ?
C5 O2 C8 C9 -98.6(2) ?
C13 C8 C9 C10 0.4(3) ?
O2 C8 C9 C10 -176.91(17) ?
C8 C9 C10 C11 0.0(3) ?
C9 C10 C11 C12 -0.2(3) ?
C9 C10 C11 C14 178.84(18) ?
C10 C11 C12 C13 0.1(3) ?
C14 C11 C12 C13 -178.96(19) ?
C9 C8 C13 C12 -0.5(3) ?
O2 C8 C13 C12 176.76(17) ?
C11 C12 C13 C8 0.3(3) ?
C12 C11 C14 O3 179.7(2) ?
C10 C11 C14 O3 0.7(4) ?
